data_4071343
loop_
_publ_author_name
'Vujkovic, Nadia'
'Fillol, Julio Lloret'
'Ward, Benjamin D.'
'Wadepohl, Hubert'
'Mountford, Philip'
'Gade, Lutz H.'

_publ_section_title
;
 Insertions into Azatitanacyclobutenes: New Insights into Three-Component
 Coupling Reactions Involving Imidotitanium Intermediates
;
_journal_issue 11
_journal_name_full Organometallics
_journal_page_first 2518
_journal_paper_doi 10.1021/om8001203
_journal_volume 27
_journal_year 2008
_chemical_formula_sum 'C38 H46 N4 Ti'
_chemical_formula_weight 606.69
_space_group_IT_number 61
_symmetry_cell_setting orthorhombic
_symmetry_Int_Tables_number 61
_symmetry_space_group_name_Hall '-P 2ac 2ab'
_symmetry_space_group_name_H-M 'P b c a'
_atom_sites_solution_hydrogens geom
_atom_sites_solution_primary direct
_atom_sites_solution_secondary difmap
_audit_block_code ga_nv16
_audit_creation_method SHELXL-97
_cell_angle_alpha 90.00
_cell_angle_beta 90.00
_cell_angle_gamma 90.00
_cell_formula_units_Z 8
_cell_length_a 21.266(4)
_cell_length_b 12.788(2)
_cell_length_c 24.435(4)
_cell_measurement_temperature 100(2)
_cell_volume 6645(2)
_computing_cell_refinement 'SAINT (Bruker AXS, 1997-2006)'
_computing_data_collection 'SMART (Bruker AXS, 1997-2003)'
_computing_data_reduction 'SAINT (Bruker AXS, 1997-2006)'
_computing_molecular_graphics 'PLATON (Spek, 1980-2005)'
_computing_publication_material 'SHELXL-97 (Sheldrick, 1997)'
_computing_structure_refinement 'SHELXL-97 (Sheldrick, 1997)'
_computing_structure_solution 'DIRDIF (Beurskens, 1999-2007)'
_diffrn_ambient_temperature 100(2)
_diffrn_measured_fraction_theta_full 1.000
_diffrn_measured_fraction_theta_max 1.000
_diffrn_measurement_device_type 'CCD area detector (Bruker AXS Smart 1000)'
_diffrn_measurement_method '\f- and \w-scans'
_diffrn_radiation_monochromator graphite
_diffrn_radiation_probe x-ray
_diffrn_radiation_type MoK\a
_diffrn_radiation_wavelength 0.71073
_diffrn_reflns_av_R_equivalents 0.0992
_diffrn_reflns_av_sigmaI/netI 0.0473
_diffrn_reflns_limit_h_max 0
_diffrn_reflns_limit_h_min -29
_diffrn_reflns_limit_k_max 17
_diffrn_reflns_limit_k_min 0
_diffrn_reflns_limit_l_max 0
_diffrn_reflns_limit_l_min -33
_diffrn_reflns_number 148273
_diffrn_reflns_theta_full 29.13
_diffrn_reflns_theta_max 29.13
_diffrn_reflns_theta_min 1.92
_diffrn_source 'fine-focus sealed tube'
_exptl_absorpt_coefficient_mu 0.289
_exptl_absorpt_correction_T_max 0.7464
_exptl_absorpt_correction_T_min 0.6499
_exptl_absorpt_correction_type multi-scan
_exptl_absorpt_process_details 'SADABS (Bruker AXS, 2004-2007)'
_exptl_crystal_colour black
_exptl_crystal_density_diffrn 1.213
_exptl_crystal_density_method 'not measured'
_exptl_crystal_description irregular
_exptl_crystal_F_000 2592
_exptl_crystal_size_max 0.20
_exptl_crystal_size_mid 0.20
_exptl_crystal_size_min 0.07
_refine_diff_density_max 0.412
_refine_diff_density_min -0.464
_refine_diff_density_rms 0.060
_refine_ls_abs_structure_details 'Flack H D (1983), Acta Cryst. A39, 876-881'
_refine_ls_extinction_method none
_refine_ls_goodness_of_fit_ref 1.084
_refine_ls_hydrogen_treatment mixed
_refine_ls_matrix_type full
_refine_ls_number_parameters 453
_refine_ls_number_reflns 8936
_refine_ls_number_restraints 0
_refine_ls_restrained_S_all 1.084
_refine_ls_R_factor_all 0.0877
_refine_ls_R_factor_gt 0.0509
_refine_ls_shift/su_max 0.005
_refine_ls_shift/su_mean 0.000
_refine_ls_structure_factor_coef Fsqd
_refine_ls_weighting_details 'calc w=1/[\s^2^(Fo^2^)+(0.0716P)^2^+0.5790P] where P=(Fo^2^+2Fc^2^)/3'
_refine_ls_weighting_scheme calc
_refine_ls_wR_factor_gt 0.1229
_refine_ls_wR_factor_ref 0.1370
_reflns_number_gt 6032
_reflns_number_total 8936
_reflns_threshold_expression >2sigma(I)
_cod_data_source_file om8001203-file002.cif
_cod_data_source_block complex_1b
_cod_database_code 4071343
_audit_block_refno 674

loop_
_symmetry_equiv_pos_as_xyz
'x, y, z'
'-x+1/2, -y, z+1/2'
'x+1/2, -y+1/2, -z'
'-x, y+1/2, -z+1/2'
'-x, -y, -z'
'x-1/2, y, -z-1/2'
'-x-1/2, y-1/2, z'
'x, -y-1/2, z-1/2'

loop_
_atom_site_label
_atom_site_type_symbol
_atom_site_fract_x
_atom_site_fract_y
_atom_site_fract_z
_atom_site_U_iso_or_equiv
_atom_site_adp_type
_atom_site_occupancy
_atom_site_symmetry_multiplicity
_atom_site_calc_flag
_atom_site_refinement_flags
Ti Ti 0.091972(15) 0.10202(2) 0.161613(14) 0.01923(9) Uani 1 1 d .
N2 N 0.07628(8) -0.02288(12) 0.12001(6) 0.0223(3) Uani 1 1 d .
N1 N 0.09781(7) 0.04955(12) 0.23679(6) 0.0201(3) Uani 1 1 d .
N3 N -0.01129(7) 0.09520(12) 0.17758(6) 0.0207(3) Uani 1 1 d .
N4 N 0.17615(7) 0.14313(12) 0.14151(7) 0.0238(3) Uani 1 1 d .
C1 C 0.15362(10) 0.24076(15) 0.12555(8) 0.0248(4) Uani 1 1 d .
H1 H 0.1825(11) 0.2890(17) 0.1089(9) 0.030 Uiso 1 1 d .
C2 C 0.09121(10) 0.25766(15) 0.13461(8) 0.0250(4) Uani 1 1 d .
C3 C 0.06390(9) -0.04674(15) 0.24870(8) 0.0219(4) Uani 1 1 d .
H3A H 0.0406(10) -0.0371(16) 0.2855(9) 0.026 Uiso 1 1 d .
H3B H 0.0949(10) -0.1088(16) 0.2524(9) 0.026 Uiso 1 1 d .
C4 C -0.01256(9) -0.18499(15) 0.22486(8) 0.0262(4) Uani 1 1 d .
H4A H -0.0321 -0.1732 0.2607 0.039 Uiso 1 1 calc R
H4B H 0.0204 -0.2381 0.2283 0.039 Uiso 1 1 calc R
H4C H -0.0445 -0.2091 0.1989 0.039 Uiso 1 1 calc R
C5 C -0.03274(9) 0.00209(15) 0.19624(7) 0.0215(4) Uani 1 1 d .
C6 C -0.09610(9) -0.01121(17) 0.20823(8) 0.0265(4) Uani 1 1 d .
H6 H -0.1114(11) -0.0793(18) 0.2227(10) 0.032 Uiso 1 1 d .
C7 C -0.13759(10) 0.07118(18) 0.20153(8) 0.0290(5) Uani 1 1 d .
H7 H -0.1822(11) 0.0628(17) 0.2100(9) 0.035 Uiso 1 1 d .
C8 C -0.11503(10) 0.16500(18) 0.18263(9) 0.0286(4) Uani 1 1 d .
H8 H -0.1389(11) 0.2245(18) 0.1783(10) 0.034 Uiso 1 1 d .
C9 C -0.05194(10) 0.17380(16) 0.17067(8) 0.0243(4) Uani 1 1 d .
H9 H -0.0348(11) 0.2349(18) 0.1594(9) 0.029 Uiso 1 1 d .
C10 C 0.09350(9) -0.04128(15) 0.06549(8) 0.0224(4) Uani 1 1 d .
C11 C 0.10664(9) -0.14105(16) 0.04498(8) 0.0240(4) Uani 1 1 d .
H11 H 0.1035(10) -0.2019(17) 0.0689(9) 0.029 Uiso 1 1 d .
C12 C 0.12651(10) -0.15428(15) -0.00861(8) 0.0257(4) Uani 1 1 d .
C13 C 0.13353(11) -0.06750(17) -0.04213(9) 0.0293(5) Uani 1 1 d .
H13 H 0.1487(11) -0.0791(18) -0.0782(10) 0.035 Uiso 1 1 d .
C14 C 0.12059(11) 0.03227(16) -0.02308(8) 0.0301(5) Uani 1 1 d .
C15 C 0.10015(10) 0.04442(16) 0.03055(8) 0.0273(4) Uani 1 1 d .
H15 H 0.0898(10) 0.1136(18) 0.0441(10) 0.033 Uiso 1 1 d .
C16 C 0.14271(11) -0.26160(17) -0.02982(9) 0.0336(5) Uani 1 1 d .
H16A H 0.1885 -0.2697 -0.0310 0.050 Uiso 1 1 calc R
H16B H 0.1254 -0.2702 -0.0667 0.050 Uiso 1 1 calc R
H16C H 0.1247 -0.3147 -0.0055 0.050 Uiso 1 1 calc R
C17 C 0.12892(14) 0.12611(18) -0.05911(10) 0.0456(7) Uani 1 1 d .
H17A H 0.1720 0.1274 -0.0734 0.068 Uiso 1 1 calc R
H17B H 0.1211 0.1898 -0.0378 0.068 Uiso 1 1 calc R
H17C H 0.0991 0.1225 -0.0896 0.068 Uiso 1 1 calc R
C18 C 0.13576(8) 0.08914(14) 0.27858(8) 0.0205(4) Uani 1 1 d .
C19 C 0.14713(9) 0.03601(16) 0.32770(8) 0.0230(4) Uani 1 1 d .
H19 H 0.1266(10) -0.0327(18) 0.3347(9) 0.028 Uiso 1 1 d .
C20 C 0.18666(9) 0.07788(16) 0.36748(8) 0.0250(4) Uani 1 1 d .
C21 C 0.21562(9) 0.17338(16) 0.35829(9) 0.0265(4) Uani 1 1 d .
H21 H 0.2449(11) 0.1998(17) 0.3860(9) 0.032 Uiso 1 1 d .
C22 C 0.20468(9) 0.22879(15) 0.31013(8) 0.0253(4) Uani 1 1 d .
C23 C 0.16480(9) 0.18678(15) 0.27154(8) 0.0229(4) Uani 1 1 d .
H23 H 0.1571(10) 0.2279(17) 0.2397(9) 0.027 Uiso 1 1 d .
C24 C 0.19722(11) 0.02004(19) 0.42039(9) 0.0367(5) Uani 1 1 d .
H24A H 0.1734 -0.0456 0.4199 0.055 Uiso 0.50 1 calc PR
H24B H 0.1830 0.0634 0.4511 0.055 Uiso 0.50 1 calc PR
H24C H 0.2421 0.0047 0.4246 0.055 Uiso 0.50 1 calc PR
H24D H 0.2256 0.0606 0.4438 0.055 Uiso 0.50 1 calc PR
H24E H 0.2160 -0.0484 0.4126 0.055 Uiso 0.50 1 calc PR
H24F H 0.1569 0.0103 0.4391 0.055 Uiso 0.50 1 calc PR
C25 C 0.23596(10) 0.33254(17) 0.30035(10) 0.0364(5) Uani 1 1 d .
H25A H 0.2197 0.3634 0.2665 0.055 Uiso 1 1 calc R
H25B H 0.2815 0.3224 0.2970 0.055 Uiso 1 1 calc R
H25C H 0.2271 0.3794 0.3311 0.055 Uiso 1 1 calc R
C26 C 0.04821(10) -0.11046(16) 0.14926(8) 0.0243(4) Uani 1 1 d .
H26A H 0.0775(11) -0.1617(19) 0.1597(9) 0.029 Uiso 1 1 d .
H26B H 0.0167(11) -0.1436(17) 0.1253(9) 0.029 Uiso 1 1 d .
C27 C 0.01640(9) -0.08257(14) 0.20413(8) 0.0211(4) Uani 1 1 d .
C28 C 0.05989(9) 0.35474(15) 0.11879(8) 0.0231(4) Uani 1 1 d .
C29 C 0.01269(11) 0.35691(16) 0.07923(9) 0.0305(5) Uani 1 1 d .
H29 H 0.0014(11) 0.2929(18) 0.0606(10) 0.037 Uiso 1 1 d .
C30 C -0.01702(11) 0.44924(16) 0.06441(10) 0.0332(5) Uani 1 1 d .
H30 H -0.0482(12) 0.4492(19) 0.0330(10) 0.040 Uiso 1 1 d .
C31 C -0.00133(10) 0.54379(15) 0.08872(9) 0.0280(4) Uani 1 1 d .
C32 C 0.04483(10) 0.54230(16) 0.12865(9) 0.0280(4) Uani 1 1 d .
H32 H 0.0541(11) 0.6071(18) 0.1469(10) 0.034 Uiso 1 1 d .
C33 C 0.07486(10) 0.45026(16) 0.14360(9) 0.0262(4) Uani 1 1 d .
H33 H 0.1079(11) 0.4503(17) 0.1743(10) 0.031 Uiso 1 1 d .
C34 C -0.03423(11) 0.64319(17) 0.07299(11) 0.0378(5) Uani 1 1 d .
H34A H -0.0615 0.6301 0.0414 0.057 Uiso 1 1 calc R
H34B H -0.0030 0.6965 0.0635 0.057 Uiso 1 1 calc R
H34C H -0.0597 0.6678 0.1038 0.057 Uiso 1 1 calc R
C35 C 0.24124(9) 0.10925(16) 0.13384(9) 0.0292(5) Uani 1 1 d .
C36 C 0.24499(11) 0.00041(19) 0.15797(13) 0.0493(7) Uani 1 1 d .
H36A H 0.2352 0.0034 0.1971 0.074 Uiso 1 1 calc R
H36B H 0.2875 -0.0274 0.1529 0.074 Uiso 1 1 calc R
H36C H 0.2147 -0.0452 0.1395 0.074 Uiso 1 1 calc R
C37 C 0.25824(12) 0.1071(3) 0.07355(11) 0.0576(8) Uani 1 1 d .
H37A H 0.2316 0.0561 0.0546 0.086 Uiso 1 1 calc R
H37B H 0.3025 0.0871 0.0694 0.086 Uiso 1 1 calc R
H37C H 0.2516 0.1766 0.0577 0.086 Uiso 1 1 calc R
C38 C 0.28598(10) 0.18230(18) 0.16398(11) 0.0389(6) Uani 1 1 d .
H38A H 0.2840 0.2521 0.1475 0.058 Uiso 1 1 calc R
H38B H 0.3290 0.1553 0.1612 0.058 Uiso 1 1 calc R
H38C H 0.2737 0.1865 0.2026 0.058 Uiso 1 1 calc R

loop_
_atom_site_aniso_label
_atom_site_aniso_U_11
_atom_site_aniso_U_22
_atom_site_aniso_U_33
_atom_site_aniso_U_23
_atom_site_aniso_U_13
_atom_site_aniso_U_12
Ti 0.01973(16) 0.01822(16) 0.01975(17) 0.00197(13) 0.00274(13) 0.00105(13)
N2 0.0253(8) 0.0223(8) 0.0194(8) 0.0003(6) 0.0041(6) -0.0007(6)
N1 0.0209(8) 0.0189(7) 0.0207(8) 0.0017(6) 0.0001(6) -0.0003(6)
N3 0.0214(8) 0.0231(8) 0.0176(7) -0.0022(6) -0.0009(6) 0.0025(6)
N4 0.0211(8) 0.0201(8) 0.0301(9) 0.0027(7) 0.0046(7) 0.0027(6)
C1 0.0301(10) 0.0208(9) 0.0235(10) 0.0018(8) 0.0030(8) -0.0014(8)
C2 0.0281(10) 0.0231(9) 0.0237(10) 0.0030(8) 0.0026(8) 0.0037(8)
C3 0.0219(9) 0.0225(9) 0.0213(9) 0.0037(8) 0.0007(8) -0.0002(8)
C4 0.0249(10) 0.0258(10) 0.0279(10) 0.0020(8) 0.0016(8) -0.0033(8)
C5 0.0226(9) 0.0265(9) 0.0153(9) -0.0017(7) 0.0004(7) -0.0014(8)
C6 0.0246(10) 0.0345(11) 0.0204(10) 0.0010(8) 0.0005(8) -0.0012(9)
C7 0.0200(10) 0.0428(12) 0.0243(10) -0.0029(9) 0.0009(8) 0.0008(9)
C8 0.0255(10) 0.0352(11) 0.0252(10) -0.0062(9) -0.0022(8) 0.0082(9)
C9 0.0257(10) 0.0258(10) 0.0214(10) -0.0031(8) -0.0031(8) 0.0018(8)
C10 0.0215(9) 0.0255(9) 0.0202(9) -0.0023(7) 0.0005(7) 0.0004(8)
C11 0.0254(10) 0.0236(9) 0.0229(10) 0.0007(8) 0.0020(8) -0.0010(8)
C12 0.0288(10) 0.0259(10) 0.0224(10) -0.0040(8) -0.0005(8) 0.0006(8)
C13 0.0397(12) 0.0299(11) 0.0182(10) -0.0027(8) 0.0029(9) 0.0024(9)
C14 0.0403(12) 0.0282(11) 0.0218(10) 0.0041(8) 0.0020(9) 0.0036(9)
C15 0.0365(12) 0.0222(10) 0.0231(10) -0.0018(8) 0.0018(8) 0.0056(8)
C16 0.0438(13) 0.0299(11) 0.0270(11) -0.0051(9) 0.0022(9) 0.0031(10)
C17 0.0784(19) 0.0304(12) 0.0281(12) 0.0084(10) 0.0096(12) 0.0102(12)
C18 0.0183(8) 0.0208(9) 0.0224(9) -0.0002(7) 0.0020(7) 0.0040(7)
C19 0.0225(9) 0.0229(9) 0.0236(10) 0.0010(8) 0.0023(7) 0.0011(8)
C20 0.0236(9) 0.0305(10) 0.0210(9) -0.0001(8) 0.0002(8) 0.0044(8)
C21 0.0218(10) 0.0288(10) 0.0287(10) -0.0069(8) -0.0011(8) 0.0019(8)
C22 0.0215(9) 0.0213(9) 0.0331(11) -0.0040(8) 0.0031(8) 0.0033(8)
C23 0.0229(10) 0.0202(9) 0.0255(10) 0.0017(8) 0.0003(8) 0.0039(7)
C24 0.0389(13) 0.0428(13) 0.0284(11) 0.0052(10) -0.0057(10) -0.0023(10)
C25 0.0317(12) 0.0255(11) 0.0520(15) 0.0001(10) -0.0057(10) -0.0014(9)
C26 0.0267(10) 0.0213(9) 0.0250(10) 0.0007(8) 0.0047(8) -0.0020(8)
C27 0.0201(9) 0.0226(9) 0.0208(9) 0.0024(7) 0.0017(7) -0.0016(7)
C28 0.0247(10) 0.0218(9) 0.0227(9) 0.0016(8) 0.0047(8) 0.0008(8)
C29 0.0417(13) 0.0208(9) 0.0291(11) 0.0001(8) -0.0085(9) -0.0023(9)
C30 0.0386(12) 0.0233(10) 0.0378(12) 0.0060(9) -0.0114(10) -0.0014(9)
C31 0.0259(10) 0.0222(9) 0.0359(12) 0.0055(8) 0.0018(8) 0.0000(8)
C32 0.0292(11) 0.0196(9) 0.0353(12) -0.0022(8) 0.0013(9) -0.0034(8)
C33 0.0239(10) 0.0262(10) 0.0287(10) 0.0003(8) 0.0002(8) -0.0016(8)
C34 0.0363(12) 0.0219(10) 0.0552(15) 0.0064(10) -0.0019(11) 0.0007(9)
C35 0.0194(9) 0.0294(10) 0.0389(12) 0.0033(9) 0.0067(8) 0.0033(8)
C36 0.0281(12) 0.0276(11) 0.092(2) 0.0112(13) 0.0032(13) 0.0069(10)
C37 0.0337(13) 0.094(2) 0.0451(16) -0.0075(15) 0.0135(12) 0.0143(14)
C38 0.0223(10) 0.0330(12) 0.0614(16) 0.0017(11) 0.0022(11) 0.0013(9)

loop_
_atom_type_symbol
_atom_type_description
_atom_type_scat_dispersion_real
_atom_type_scat_dispersion_imag
_atom_type_scat_source
C C 0.0033 0.0016 'International Tables Vol C Tables 4.2.6.8 and 6.1.1.4'
H H 0.0000 0.0000 'International Tables Vol C Tables 4.2.6.8 and 6.1.1.4'
N N 0.0061 0.0033 'International Tables Vol C Tables 4.2.6.8 and 6.1.1.4'
Ti Ti 0.2776 0.4457 'International Tables Vol C Tables 4.2.6.8 and 6.1.1.4'

loop_
_geom_angle_atom_site_label_1
_geom_angle_atom_site_label_2
_geom_angle_atom_site_label_3
_geom_angle
N2 Ti N4 104.64(7)
N2 Ti N1 102.84(7)
N4 Ti N1 105.85(7)
N2 Ti C2 128.38(8)
N4 Ti C2 70.63(7)
N1 Ti C2 128.35(7)
N2 Ti N3 83.64(6)
N4 Ti N3 165.47(6)
N1 Ti N3 83.40(6)
C2 Ti N3 94.85(7)
C10 N2 C26 116.39(16)
C10 N2 Ti 126.64(13)
C26 N2 Ti 116.77(12)
C18 N1 C3 116.52(15)
C18 N1 Ti 126.72(12)
C3 N1 Ti 116.45(12)
C9 N3 C5 119.07(17)
C9 N3 Ti 125.80(13)
C5 N3 Ti 115.13(12)
C1 N4 C35 123.73(17)
C1 N4 Ti 89.79(12)
C35 N4 Ti 146.11(14)
C2 C1 N4 115.58(18)
C2 C1 H1 126.1(13)
N4 C1 H1 118.3(13)
C1 C2 C28 122.40(18)
C1 C2 Ti 83.86(13)
C28 C2 Ti 153.29(15)
N1 C3 C27 115.53(15)
N1 C3 H3A 108.0(12)
C27 C3 H3A 109.5(12)
N1 C3 H3B 110.5(11)
C27 C3 H3B 104.4(12)
H3A C3 H3B 108.7(17)
C27 C4 H4A 109.5
C27 C4 H4B 109.5
H4A C4 H4B 109.5
C27 C4 H4C 109.5
H4A C4 H4C 109.5
H4B C4 H4C 109.5
N3 C5 C6 120.36(18)
N3 C5 C27 115.99(16)
C6 C5 C27 123.63(17)
C7 C6 C5 120.0(2)
C7 C6 H6 120.0(13)
C5 C6 H6 120.0(13)
C8 C7 C6 118.85(19)
C8 C7 H7 120.5(13)
C6 C7 H7 120.7(14)
C7 C8 C9 118.9(2)
C7 C8 H8 124.7(15)
C9 C8 H8 116.4(15)
N3 C9 C8 122.8(2)
N3 C9 H9 115.3(14)
C8 C9 H9 121.8(14)
C15 C10 C11 118.45(18)
C15 C10 N2 118.42(17)
C11 C10 N2 123.08(17)
C12 C11 C10 120.69(19)
C12 C11 H11 119.3(13)
C10 C11 H11 120.0(13)
C11 C12 C13 119.54(19)
C11 C12 C16 120.37(18)
C13 C12 C16 120.05(18)
C14 C13 C12 121.11(19)
C14 C13 H13 121.6(14)
C12 C13 H13 117.3(14)
C13 C14 C15 118.81(19)
C13 C14 C17 121.09(19)
C15 C14 C17 120.1(2)
C14 C15 C10 121.38(19)
C14 C15 H15 119.7(14)
C10 C15 H15 118.9(14)
C12 C16 H16A 109.5
C12 C16 H16B 109.5
H16A C16 H16B 109.5
C12 C16 H16C 109.5
H16A C16 H16C 109.5
H16B C16 H16C 109.5
C14 C17 H17A 109.5
C14 C17 H17B 109.5
H17A C17 H17B 109.5
C14 C17 H17C 109.5
H17A C17 H17C 109.5
H17B C17 H17C 109.5
N1 C18 C19 123.41(17)
N1 C18 C23 119.14(17)
C19 C18 C23 117.45(18)
C20 C19 C18 121.07(18)
C20 C19 H19 118.9(12)
C18 C19 H19 120.0(13)
C21 C20 C19 119.61(19)
C21 C20 C24 120.35(19)
C19 C20 C24 120.03(19)
C20 C21 C22 120.71(19)
C20 C21 H21 118.3(13)
C22 C21 H21 121.0(13)
C23 C22 C21 118.87(18)
C23 C22 C25 120.52(19)
C21 C22 C25 120.61(19)
C22 C23 C18 122.27(19)
C22 C23 H23 116.7(13)
C18 C23 H23 121.0(13)
C20 C24 H24A 109.5
C20 C24 H24B 109.5
H24A C24 H24B 109.5
C20 C24 H24C 109.5
H24A C24 H24C 109.5
H24B C24 H24C 109.5
C20 C24 H24D 109.5
H24A C24 H24D 141.1
H24B C24 H24D 56.3
H24C C24 H24D 56.3
C20 C24 H24E 109.5
H24A C24 H24E 56.3
H24B C24 H24E 141.1
H24C C24 H24E 56.3
H24D C24 H24E 109.5
C20 C24 H24F 109.5
H24A C24 H24F 56.3
H24B C24 H24F 56.3
H24C C24 H24F 141.1
H24D C24 H24F 109.5
H24E C24 H24F 109.5
C22 C25 H25A 109.5
C22 C25 H25B 109.5
H25A C25 H25B 109.5
C22 C25 H25C 109.5
H25A C25 H25C 109.5
H25B C25 H25C 109.5
N2 C26 C27 115.36(16)
N2 C26 H26A 113.5(14)
C27 C26 H26A 102.5(13)
N2 C26 H26B 108.5(13)
C27 C26 H26B 108.5(13)
H26A C26 H26B 108.1(19)
C5 C27 C4 112.02(16)
C5 C27 C26 110.88(16)
C4 C27 C26 105.41(15)
C5 C27 C3 109.04(15)
C4 C27 C3 106.33(15)
C26 C27 C3 113.07(16)
C29 C28 C33 116.53(18)
C29 C28 C2 121.92(18)
C33 C28 C2 121.54(18)
C30 C29 C28 121.7(2)
C30 C29 H29 119.0(14)
C28 C29 H29 119.2(14)
C29 C30 C31 121.3(2)
C29 C30 H30 119.7(14)
C31 C30 H30 118.8(14)
C32 C31 C30 117.41(19)
C32 C31 C34 121.51(19)
C30 C31 C34 121.1(2)
C31 C32 C33 121.56(19)
C31 C32 H32 117.4(14)
C33 C32 H32 121.0(14)
C32 C33 C28 121.41(19)
C32 C33 H33 120.4(13)
C28 C33 H33 118.2(13)
C31 C34 H34A 109.5
C31 C34 H34B 109.5
H34A C34 H34B 109.5
C31 C34 H34C 109.5
H34A C34 H34C 109.5
H34B C34 H34C 109.5
N4 C35 C36 105.80(17)
N4 C35 C37 110.81(19)
C36 C35 C37 110.4(2)
N4 C35 C38 110.33(17)
C36 C35 C38 110.0(2)
C37 C35 C38 109.4(2)
C35 C36 H36A 109.5
C35 C36 H36B 109.5
H36A C36 H36B 109.5
C35 C36 H36C 109.5
H36A C36 H36C 109.5
H36B C36 H36C 109.5
C35 C37 H37A 109.5
C35 C37 H37B 109.5
H37A C37 H37B 109.5
C35 C37 H37C 109.5
H37A C37 H37C 109.5
H37B C37 H37C 109.5
C35 C38 H38A 109.5
C35 C38 H38B 109.5
H38A C38 H38B 109.5
C35 C38 H38C 109.5
H38A C38 H38C 109.5
H38B C38 H38C 109.5

loop_
_geom_bond_atom_site_label_1
_geom_bond_atom_site_label_2
_geom_bond_distance
Ti N2 1.9225(16)
Ti N4 1.9294(16)
Ti N1 1.9595(16)
Ti C2 2.097(2)
Ti N3 2.2320(16)
N2 C10 1.401(2)
N2 C26 1.456(2)
N1 C18 1.397(2)
N1 C3 1.456(2)
N3 C9 1.337(2)
N3 C5 1.354(2)
N4 C1 1.393(2)
N4 C35 1.462(2)
C1 C2 1.363(3)
C1 H1 0.96(2)
C2 C28 1.461(3)
C3 C27 1.554(3)
C3 H3A 1.03(2)
C3 H3B 1.04(2)
C4 C27 1.533(3)
C4 H4A 0.9800
C4 H4B 0.9800
C4 H4C 0.9800
C5 C6 1.389(3)
C5 C27 1.517(3)
C6 C7 1.384(3)
C6 H6 1.00(2)
C7 C8 1.372(3)
C7 H7 0.98(2)
C8 C9 1.378(3)
C8 H8 0.92(2)
C9 H9 0.91(2)
C10 C15 1.396(3)
C10 C11 1.399(3)
C11 C12 1.386(3)
C11 H11 0.98(2)
C12 C13 1.387(3)
C12 C16 1.507(3)
C13 C14 1.386(3)
C13 H13 0.95(2)
C14 C15 1.389(3)
C14 C17 1.499(3)
C15 H15 0.97(2)
C16 H16A 0.9800
C16 H16B 0.9800
C16 H16C 0.9800
C17 H17A 0.9800
C17 H17B 0.9800
C17 H17C 0.9800
C18 C19 1.400(3)
C18 C23 1.404(3)
C19 C20 1.392(3)
C19 H19 1.00(2)
C20 C21 1.386(3)
C20 C24 1.506(3)
C21 C22 1.393(3)
C21 H21 0.98(2)
C22 C23 1.377(3)
C22 C25 1.503(3)
C23 H23 0.95(2)
C24 H24A 0.9800
C24 H24B 0.9800
C24 H24C 0.9800
C24 H24D 0.9800
C24 H24E 0.9800
C24 H24F 0.9800
C25 H25A 0.9800
C25 H25B 0.9800
C25 H25C 0.9800
C26 C27 1.543(3)
C26 H26A 0.94(2)
C26 H26B 0.99(2)
C28 C29 1.394(3)
C28 C33 1.400(3)
C29 C30 1.387(3)
C29 H29 0.97(2)
C30 C31 1.388(3)
C30 H30 1.02(2)
C31 C32 1.384(3)
C31 C34 1.501(3)
C32 C33 1.388(3)
C32 H32 0.96(2)
C33 H33 1.03(2)
C34 H34A 0.9800
C34 H34B 0.9800
C34 H34C 0.9800
C35 C36 1.514(3)
C35 C37 1.517(3)
C35 C38 1.523(3)
C36 H36A 0.9800
C36 H36B 0.9800
C36 H36C 0.9800
C37 H37A 0.9800
C37 H37B 0.9800
C37 H37C 0.9800
C38 H38A 0.9800
C38 H38B 0.9800
C38 H38C 0.9800

loop_
_geom_torsion_atom_site_label_1
_geom_torsion_atom_site_label_2
_geom_torsion_atom_site_label_3
_geom_torsion_atom_site_label_4
_geom_torsion
N4 Ti N2 C10 -40.59(17)
N1 Ti N2 C10 -151.02(15)
C2 Ti N2 C10 36.1(2)
N3 Ti N2 C10 127.25(16)
N4 Ti N2 C26 134.08(14)
N1 Ti N2 C26 23.64(15)
C2 Ti N2 C26 -149.24(14)
N3 Ti N2 C26 -58.08(14)
N2 Ti N1 C18 146.98(15)
N4 Ti N1 C18 37.45(16)
C2 Ti N1 C18 -40.14(18)
N3 Ti N1 C18 -131.11(15)
N2 Ti N1 C3 -26.43(14)
N4 Ti N1 C3 -135.96(13)
C2 Ti N1 C3 146.45(13)
N3 Ti N1 C3 55.48(13)
N2 Ti N3 C9 -129.30(16)
N4 Ti N3 C9 -3.6(4)
N1 Ti N3 C9 126.93(16)
C2 Ti N3 C9 -1.17(16)
N2 Ti N3 C5 51.20(13)
N4 Ti N3 C5 176.9(2)
N1 Ti N3 C5 -52.57(13)
C2 Ti N3 C5 179.33(13)
N2 Ti N4 C1 123.77(12)
N1 Ti N4 C1 -127.99(11)
C2 Ti N4 C1 -2.27(11)
N3 Ti N4 C1 0.3(3)
N2 Ti N4 C35 -48.2(3)
N1 Ti N4 C35 60.0(3)
C2 Ti N4 C35 -174.3(3)
N3 Ti N4 C35 -171.7(2)
C35 N4 C1 C2 178.29(19)
Ti N4 C1 C2 3.65(18)
N4 C1 C2 C28 -178.20(18)
N4 C1 C2 Ti -3.38(17)
N2 Ti C2 C1 -91.30(14)
N4 Ti C2 C1 2.33(12)
N1 Ti C2 C1 97.56(13)
N3 Ti C2 C1 -177.02(12)
N2 Ti C2 C28 78.9(3)
N4 Ti C2 C28 172.6(3)
N1 Ti C2 C28 -92.2(3)
N3 Ti C2 C28 -6.8(3)
C18 N1 C3 C27 173.49(15)
Ti N1 C3 C27 -12.4(2)
C9 N3 C5 C6 -0.3(3)
Ti N3 C5 C6 179.27(14)
C9 N3 C5 C27 -178.79(16)
Ti N3 C5 C27 0.7(2)
N3 C5 C6 C7 -0.5(3)
C27 C5 C6 C7 177.89(18)
C5 C6 C7 C8 0.4(3)
C6 C7 C8 C9 0.4(3)
C5 N3 C9 C8 1.1(3)
Ti N3 C9 C8 -178.34(15)
C7 C8 C9 N3 -1.2(3)
C26 N2 C10 C15 158.59(18)
Ti N2 C10 C15 -26.7(3)
C26 N2 C10 C11 -23.9(3)
Ti N2 C10 C11 150.77(16)
C15 C10 C11 C12 0.7(3)
N2 C10 C11 C12 -176.76(18)
C10 C11 C12 C13 0.2(3)
C10 C11 C12 C16 177.90(19)
C11 C12 C13 C14 -0.5(3)
C16 C12 C13 C14 -178.2(2)
C12 C13 C14 C15 -0.1(3)
C12 C13 C14 C17 179.3(2)
C13 C14 C15 C10 1.0(3)
C17 C14 C15 C10 -178.3(2)
C11 C10 C15 C14 -1.3(3)
N2 C10 C15 C14 176.26(19)
C3 N1 C18 C19 6.6(3)
Ti N1 C18 C19 -166.79(14)
C3 N1 C18 C23 -173.89(16)
Ti N1 C18 C23 12.7(2)
N1 C18 C19 C20 178.36(18)
C23 C18 C19 C20 -1.1(3)
C18 C19 C20 C21 -0.4(3)
C18 C19 C20 C24 178.93(19)
C19 C20 C21 C22 1.2(3)
C24 C20 C21 C22 -178.15(19)
C20 C21 C22 C23 -0.4(3)
C20 C21 C22 C25 179.78(19)
C21 C22 C23 C18 -1.3(3)
C25 C22 C23 C18 178.58(18)
N1 C18 C23 C22 -177.51(17)
C19 C18 C23 C22 2.0(3)
C10 N2 C26 C27 -166.96(17)
Ti N2 C26 C27 17.8(2)
N3 C5 C27 C4 -179.53(16)
C6 C5 C27 C4 2.0(3)
N3 C5 C27 C26 -62.1(2)
C6 C5 C27 C26 119.5(2)
N3 C5 C27 C3 63.0(2)
C6 C5 C27 C3 -115.4(2)
N2 C26 C27 C5 55.2(2)
N2 C26 C27 C4 176.66(17)
N2 C26 C27 C3 -67.6(2)
N1 C3 C27 C5 -59.9(2)
N1 C3 C27 C4 179.18(16)
N1 C3 C27 C26 64.0(2)
C1 C2 C28 C29 115.5(2)
Ti C2 C28 C29 -53.0(4)
C1 C2 C28 C33 -66.0(3)
Ti C2 C28 C33 125.6(3)
C33 C28 C29 C30 1.3(3)
C2 C28 C29 C30 179.9(2)
C28 C29 C30 C31 -0.5(4)
C29 C30 C31 C32 -0.5(3)
C29 C30 C31 C34 -179.2(2)
C30 C31 C32 C33 0.6(3)
C34 C31 C32 C33 179.4(2)
C31 C32 C33 C28 0.2(3)
C29 C28 C33 C32 -1.1(3)
C2 C28 C33 C32 -179.72(19)
C1 N4 C35 C36 178.8(2)
Ti N4 C35 C36 -10.9(4)
C1 N4 C35 C37 -61.5(3)
Ti N4 C35 C37 108.8(3)
C1 N4 C35 C38 59.8(3)
Ti N4 C35 C38 -129.8(2)
